data_4026006
loop_
_publ_author_name
'Tayel A. AlHujran'
'Louise N. Dawe'
'Julie Collins'
'Paris E. Georghiou'

_publ_contact_author_email parisg@mun.ca
_publ_contact_author_fax '(709) 864-3702'
_publ_contact_author_name 'Paris E. Georghiou'
_publ_contact_author_phone '(709) 864-8517'
_publ_section_title
;
 Synthesis and Clathrates of Oligomeric 2-O-Naphthoide Macrocycles
;
_journal_name_full 'Journal of Organic Chemistry'
_journal_page_first 971
_journal_page_last 973
_journal_paper_doi 10.1021/jo101959w
_journal_volume 76
_journal_year 2011
_chemical_formula_moiety 'C90 H84 O12, 4(C H Cl3)'
_chemical_formula_sum 'C94 H88 Cl12 O12'
_chemical_formula_weight 1835.04
_chemical_name_systematic
; 
 ? 
;
_space_group_IT_number 148
_symmetry_cell_setting trigonal
_symmetry_Int_Tables_number 148
_symmetry_space_group_name_Hall '-R 3'
_symmetry_space_group_name_H-M 'R -3 :H'
_atom_sites_solution_hydrogens geom
_atom_sites_solution_primary direct
_atom_sites_solution_secondary difmap
_audit_creation_method SHELXL-97
_cell_angle_alpha 90.00
_cell_angle_beta 90.00
_cell_angle_gamma 120.00
_cell_formula_units_Z 3
_cell_length_a 16.6442(16)
_cell_length_b 16.6442(16)
_cell_length_c 27.928(3)
_cell_measurement_reflns_used 7000
_cell_measurement_temperature 153(2)
_cell_measurement_theta_max 29.6346
_cell_measurement_theta_min 2.0306
_cell_volume 6700.3(12)
_computing_cell_refinement 'CrystalClear (Rigaku/MSC Inc., 2005)'
_computing_data_collection 'CrystalClear (Rigaku/MSC Inc., 2005)'
_computing_data_reduction 'CrystalClear (Rigaku/MSC Inc., 2005)'
_computing_molecular_graphics 'CrystalStructure3.7.0(Rigaku/MSC Inc.,2005)'
_computing_publication_material 'CrystalStructure3.7.0(Rigaku/MSC Inc.,2005)'
_computing_structure_refinement 'SHELXL-97 (Sheldrick, 1997)'
_computing_structure_solution 'SIR92 (Altomare et al. 1994)'
_diffrn_ambient_temperature 153(2)
_diffrn_detector_area_resol_mean 14.63
_diffrn_measured_fraction_theta_full 0.997
_diffrn_measured_fraction_theta_max 0.997
_diffrn_measurement_device_type 'Rigaku Saturn'
_diffrn_measurement_method \w
_diffrn_radiation_monochromator 'graphite - Rigaku SHINE'
_diffrn_radiation_source 'fine-focus sealed tube'
_diffrn_radiation_type MoK\a
_diffrn_radiation_wavelength 0.71075
_diffrn_reflns_av_R_equivalents 0.0291
_diffrn_reflns_av_sigmaI/netI 0.0137
_diffrn_reflns_limit_h_max 19
_diffrn_reflns_limit_h_min -19
_diffrn_reflns_limit_k_max 19
_diffrn_reflns_limit_k_min -19
_diffrn_reflns_limit_l_max 33
_diffrn_reflns_limit_l_min -32
_diffrn_reflns_number 20958
_diffrn_reflns_theta_full 24.98
_diffrn_reflns_theta_max 24.98
_diffrn_reflns_theta_min 2.92
_exptl_absorpt_coefficient_mu 0.432
_exptl_absorpt_correction_T_max 0.9775
_exptl_absorpt_correction_T_min 0.9497
_exptl_absorpt_correction_type numerical
_exptl_absorpt_process_details '(T. Higashi, 2000)'
_exptl_crystal_colour Colorless
_exptl_crystal_density_diffrn 1.364
_exptl_crystal_description Prism
_exptl_crystal_F_000 2856
_exptl_crystal_size_max 0.21
_exptl_crystal_size_mid 0.18
_exptl_crystal_size_min 0.11
_refine_diff_density_max 0.747
_refine_diff_density_min -0.821
_refine_diff_density_rms 0.122
_refine_ls_extinction_method none
_refine_ls_goodness_of_fit_ref 1.908
_refine_ls_hydrogen_treatment constr
_refine_ls_matrix_type full
_refine_ls_number_parameters 179
_refine_ls_number_reflns 2622
_refine_ls_number_restraints 1
_refine_ls_restrained_S_all 1.912
_refine_ls_R_factor_all 0.1113
_refine_ls_R_factor_gt 0.1111
_refine_ls_shift/su_max 0.001
_refine_ls_shift/su_mean 0.000
_refine_ls_structure_factor_coef Fsqd
_refine_ls_weighting_details 'calc w=1/[\s^2^(Fo^2^)+(0.2000P)^2^+0.0000P] where P=(Fo^2^+2Fc^2^)/3'
_refine_ls_weighting_scheme calc
_refine_ls_wR_factor_gt 0.3909
_refine_ls_wR_factor_ref 0.3914
_reflns_number_gt 2606
_reflns_number_total 2622
_reflns_threshold_expression >2sigma(I)
_cod_data_source_file jo101959w_si_003.cif
_cod_data_source_block hexamer6
_cod_original_sg_symbol_H-M 'R -3:H'
_cod_database_code 4026006

loop_
_symmetry_equiv_pos_as_xyz
'x, y, z'
'-y, x-y, z'
'-x+y, -x, z'
'x+2/3, y+1/3, z+1/3'
'-y+2/3, x-y+1/3, z+1/3'
'-x+y+2/3, -x+1/3, z+1/3'
'x+1/3, y+2/3, z+2/3'
'-y+1/3, x-y+2/3, z+2/3'
'-x+y+1/3, -x+2/3, z+2/3'
'-x, -y, -z'
'y, -x+y, -z'
'x-y, x, -z'
'-x+2/3, -y+1/3, -z+1/3'
'y+2/3, -x+y+1/3, -z+1/3'
'x-y+2/3, x+1/3, -z+1/3'
'-x+1/3, -y+2/3, -z+2/3'
'y+1/3, -x+y+2/3, -z+2/3'
'x-y+1/3, x+2/3, -z+2/3'

loop_
_atom_site_label
_atom_site_type_symbol
_atom_site_fract_x
_atom_site_fract_y
_atom_site_fract_z
_atom_site_U_iso_or_equiv
_atom_site_adp_type
_atom_site_occupancy
_atom_site_symmetry_multiplicity
_atom_site_calc_flag
_atom_site_refinement_flags
Cl1 Cl -0.10954(11) 0.97202(13) 0.15455(9) 0.1100(9) Uani 1 1 d .
Cl2 Cl 0.11102(16) 1.08227(18) 0.30144(8) 0.1226(9) Uani 1 1 d D
O1 O 0.02155(16) 0.85497(19) -0.03476(7) 0.0430(8) Uani 1 1 d .
O2 O 0.15543(14) 0.86759(14) -0.00892(8) 0.0322(7) Uani 1 1 d .
C1 C 0.0249(2) 0.7862(2) 0.04064(10) 0.0310(8) Uani 1 1 d .
C2 C 0.0829(2) 0.7959(2) 0.07766(10) 0.0329(8) Uani 1 1 d .
H2 H 0.1477 0.8364 0.0739 0.039 Uiso 1 1 calc R
C3 C 0.0494(2) 0.7479(2) 0.12122(11) 0.0336(8) Uani 1 1 d .
C4 C 0.1089(2) 0.7626(2) 0.16039(12) 0.0381(9) Uani 1 1 d .
H4 H 0.1734 0.8051 0.1570 0.046 Uiso 1 1 calc R
C5 C 0.0762(2) 0.7173(2) 0.20301(10) 0.0349(9) Uani 1 1 d .
C6 C -0.0192(2) 0.6503(2) 0.20563(11) 0.0374(9) Uani 1 1 d .
H6 H -0.0423 0.6160 0.2344 0.045 Uiso 1 1 calc R
C7 C -0.0787(2) 0.6329(2) 0.16921(12) 0.0398(9) Uani 1 1 d .
H7 H -0.1422 0.5868 0.1726 0.048 Uiso 1 1 calc R
C8 C -0.0464(2) 0.6838(2) 0.12533(10) 0.0321(8) Uani 1 1 d .
C9 C -0.1070(2) 0.6731(2) 0.08706(11) 0.0356(9) Uani 1 1 d .
H9 H -0.1715 0.6298 0.0895 0.043 Uiso 1 1 calc R
C10 C -0.0716(2) 0.7258(2) 0.04639(10) 0.0322(8) Uani 1 1 d .
C11 C 0.0627(2) 0.8396(2) -0.00480(10) 0.0320(8) Uani 1 1 d .
C12 C 0.1441(3) 0.7359(3) 0.24542(11) 0.0443(10) Uani 1 1 d .
C13 C 0.2133(4) 0.8399(3) 0.24895(16) 0.0807(18) Uani 1 1 d .
H13A H 0.1797 0.8735 0.2543 0.097 Uiso 1 1 calc R
H13B H 0.2488 0.8614 0.2191 0.097 Uiso 1 1 calc R
H13C H 0.2559 0.8515 0.2757 0.097 Uiso 1 1 calc R
C14 C 0.1951(4) 0.6838(5) 0.23703(18) 0.0784(15) Uani 1 1 d .
H14A H 0.2288 0.7036 0.2066 0.094 Uiso 1 1 calc R
H14B H 0.1506 0.6170 0.2359 0.094 Uiso 1 1 calc R
H14C H 0.2392 0.6967 0.2632 0.094 Uiso 1 1 calc R
C15 C 0.0921(3) 0.7045(3) 0.29259(12) 0.0596(12) Uani 1 1 d .
H15A H 0.0588 0.7383 0.2983 0.072 Uiso 1 1 calc R
H15B H 0.1362 0.7173 0.3187 0.072 Uiso 1 1 calc R
H15C H 0.0476 0.6378 0.2912 0.072 Uiso 1 1 calc R
C16 C 0.0000 1.0000 0.1336(4) 0.103(4) Uani 1 3 d S
H16 H 0.0000 1.0000 0.0978 0.124 Uiso 1 3 calc SR
C17 C 0.0000 1.0000 0.2798(4) 0.099(3) Uani 1 3 d SD
H17 H 0.0000 1.0000 0.2440 0.119 Uiso 1 3 calc SR

loop_
_atom_site_aniso_label
_atom_site_aniso_U_11
_atom_site_aniso_U_22
_atom_site_aniso_U_33
_atom_site_aniso_U_23
_atom_site_aniso_U_13
_atom_site_aniso_U_12
Cl1 0.0607(10) 0.1017(13) 0.1667(19) -0.0110(11) -0.0265(9) 0.0398(9)
Cl2 0.1036(14) 0.1318(18) 0.1139(16) 0.0030(11) 0.0101(10) 0.0450(13)
O1 0.0377(13) 0.0658(16) 0.0255(12) 0.0066(10) -0.0016(9) 0.0260(12)
O2 0.0289(12) 0.0331(12) 0.0328(13) 0.0067(8) 0.0011(8) 0.0141(9)
C1 0.0370(17) 0.0319(15) 0.0261(15) -0.0015(11) 0.0013(12) 0.0188(13)
C2 0.0308(15) 0.0343(16) 0.0296(17) 0.0011(12) 0.0010(11) 0.0134(13)
C3 0.0365(17) 0.0336(16) 0.0280(16) 0.0021(12) 0.0037(12) 0.0156(13)
C4 0.0392(17) 0.0417(18) 0.0325(17) 0.0041(13) -0.0005(13) 0.0195(14)
C5 0.0439(18) 0.0343(16) 0.0277(16) 0.0005(12) 0.0032(13) 0.0204(14)
C6 0.0407(18) 0.0375(17) 0.0350(17) 0.0085(13) 0.0098(13) 0.0204(14)
C7 0.0366(17) 0.0415(18) 0.0405(19) 0.0086(14) 0.0106(13) 0.0189(14)
C8 0.0382(17) 0.0344(16) 0.0275(16) 0.0034(12) 0.0021(12) 0.0211(13)
C9 0.0348(17) 0.0341(16) 0.0352(18) 0.0010(12) 0.0004(12) 0.0152(13)
C10 0.0374(16) 0.0356(16) 0.0274(16) -0.0064(11) -0.0047(11) 0.0211(13)
C11 0.0294(15) 0.0362(16) 0.0293(17) -0.0051(12) 0.0002(12) 0.0155(13)
C12 0.048(2) 0.045(2) 0.0251(17) 0.0063(13) -0.0018(13) 0.0125(16)
C13 0.090(4) 0.058(3) 0.047(3) 0.0094(19) -0.025(2) 0.001(2)
C14 0.085(3) 0.113(4) 0.057(3) -0.019(3) -0.028(2) 0.064(3)
C15 0.067(3) 0.066(3) 0.0273(19) 0.0038(16) -0.0030(16) 0.019(2)
C16 0.116(6) 0.116(6) 0.077(7) 0.000 0.000 0.058(3)
C17 0.110(6) 0.110(6) 0.077(7) 0.000 0.000 0.055(3)

loop_
_atom_type_symbol
_atom_type_description
_atom_type_scat_dispersion_real
_atom_type_scat_dispersion_imag
_atom_type_scat_source
C C 0.0033 0.0016 'International Tables Vol C Tables 4.2.6.8 and 6.1.1.4'
H H 0.0000 0.0000 'International Tables Vol C Tables 4.2.6.8 and 6.1.1.4'
Cl Cl 0.1484 0.1585 'International Tables Vol C Tables 4.2.6.8 and 6.1.1.4'
O O 0.0106 0.0060 'International Tables Vol C Tables 4.2.6.8 and 6.1.1.4'

loop_
_geom_angle_atom_site_label_1
_geom_angle_atom_site_label_2
_geom_angle_atom_site_label_3
_geom_angle
_geom_angle_site_symmetry_1
_geom_angle_site_symmetry_3
C11 O2 C10 115.9(2) . 12_665
C2 C1 C10 118.8(3) . .
C2 C1 C11 120.6(3) . .
C10 C1 C11 120.6(3) . .
C1 C2 C3 122.0(3) . .
C1 C2 H2 119.0 . .
C3 C2 H2 119.0 . .
C2 C3 C8 118.4(3) . .
C2 C3 C4 121.8(3) . .
C8 C3 C4 119.8(3) . .
C5 C4 C3 121.8(3) . .
C5 C4 H4 119.1 . .
C3 C4 H4 119.1 . .
C4 C5 C6 117.4(3) . .
C4 C5 C12 120.2(3) . .
C6 C5 C12 122.3(3) . .
C7 C6 C5 123.1(3) . .
C7 C6 H6 118.4 . .
C5 C6 H6 118.4 . .
C6 C7 C8 120.0(3) . .
C6 C7 H7 120.0 . .
C8 C7 H7 120.0 . .
C3 C8 C9 119.8(3) . .
C3 C8 C7 117.7(3) . .
C9 C8 C7 122.4(3) . .
C10 C9 C8 119.4(3) . .
C10 C9 H9 120.3 . .
C8 C9 H9 120.3 . .
C9 C10 O2 118.2(3) . 11_455
C9 C10 C1 121.3(3) . .
O2 C10 C1 120.3(3) 11_455 .
O1 C11 O2 122.6(3) . .
O1 C11 C1 127.5(3) . .
O2 C11 C1 109.9(2) . .
C14 C12 C15 109.1(4) . .
C14 C12 C13 109.8(5) . .
C15 C12 C13 108.1(3) . .
C14 C12 C5 109.3(3) . .
C15 C12 C5 111.0(3) . .
C13 C12 C5 109.6(3) . .
C12 C13 H13A 109.5 . .
C12 C13 H13B 109.5 . .
H13A C13 H13B 109.5 . .
C12 C13 H13C 109.5 . .
H13A C13 H13C 109.5 . .
H13B C13 H13C 109.5 . .
C12 C14 H14A 109.5 . .
C12 C14 H14B 109.5 . .
H14A C14 H14B 109.5 . .
C12 C14 H14C 109.5 . .
H14A C14 H14C 109.5 . .
H14B C14 H14C 109.5 . .
C12 C15 H15A 109.5 . .
C12 C15 H15B 109.5 . .
H15A C15 H15B 109.5 . .
C12 C15 H15C 109.5 . .
H15A C15 H15C 109.5 . .
H15B C15 H15C 109.5 . .
Cl1 C16 Cl1 109.3(4) 2_675 3_465
Cl1 C16 Cl1 109.3(4) 2_675 .
Cl1 C16 Cl1 109.3(4) 3_465 .
Cl1 C16 H16 109.6 2_675 .
Cl1 C16 H16 109.6 3_465 .
Cl1 C16 H16 109.6 . .
Cl2 C17 Cl2 109.0(4) 3_465 .
Cl2 C17 Cl2 109.0(4) 3_465 2_675
Cl2 C17 Cl2 109.0(4) . 2_675
Cl2 C17 H17 110.0 3_465 .
Cl2 C17 H17 110.0 . .
Cl2 C17 H17 110.0 2_675 .

loop_
_geom_bond_atom_site_label_1
_geom_bond_atom_site_label_2
_geom_bond_distance
_geom_bond_site_symmetry_2
Cl1 C16 1.742(4) .
Cl2 C17 1.767(4) .
O1 C11 1.188(4) .
O2 C11 1.375(4) .
O2 C10 1.393(4) 12_665
C1 C2 1.368(4) .
C1 C10 1.415(5) .
C1 C11 1.496(4) .
C2 C3 1.409(4) .
C2 H2 0.9500 .
C3 C8 1.412(5) .
C3 C4 1.412(5) .
C4 C5 1.368(4) .
C4 H4 0.9500 .
C5 C6 1.413(5) .
C5 C12 1.558(5) .
C6 C7 1.347(5) .
C6 H6 0.9500 .
C7 C8 1.433(4) .
C7 H7 0.9500 .
C8 C9 1.419(4) .
C9 C10 1.375(4) .
C9 H9 0.9500 .
C10 O2 1.393(4) 11_455
C12 C14 1.505(7) .
C12 C15 1.519(5) .
C12 C13 1.530(6) .
C13 H13A 0.9800 .
C13 H13B 0.9800 .
C13 H13C 0.9800 .
C14 H14A 0.9800 .
C14 H14B 0.9800 .
C14 H14C 0.9800 .
C15 H15A 0.9800 .
C15 H15B 0.9800 .
C15 H15C 0.9800 .
C16 Cl1 1.742(4) 2_675
C16 Cl1 1.742(4) 3_465
C16 H16 1.0000 .
C17 Cl2 1.767(4) 3_465
C17 Cl2 1.767(4) 2_675
C17 H17 1.0000 .
